data_2106263
loop_
_publ_author_name
'Brunton, G.'

_publ_section_title
;
 The crystal structure of K U2 F9
;
_journal_name_full 'Acta Crystallographica B (24,1968-38,1982)'
_journal_page_first 1919
_journal_page_last 1921
_journal_volume 25
_journal_year 1969
_chemical_formula_sum 'F9 K U2'
_chemical_name_systematic 'K U2 F9'
_space_group_IT_number 62
_symmetry_space_group_name_Hall '-P 2ac 2n'
_symmetry_space_group_name_H-M 'P n m a'
_cell_angle_alpha 90
_cell_angle_beta 90
_cell_angle_gamma 90
_cell_formula_units_Z 4
_cell_length_a 8.7021
_cell_length_b 11.4769
_cell_length_c 7.035
_cell_volume 702.607
_citation_journal_id_ASTM ACBCAR
_cod_data_source_file Brunton_ACBCAR_1969_1812.cif
_cod_data_source_block F9K1U2
_cod_original_cell_volume 702.6075
_cod_original_formula_sum 'F9 K1 U2'
_cod_database_code 2106263

loop_
_symmetry_equiv_pos_as_xyz
x,y,z
-x+1/2,-y,z+1/2
x+1/2,-y+1/2,-z+1/2
-x,y+1/2,-z
-x,-y,-z
x-1/2,y,-z-1/2
-x-1/2,y-1/2,z-1/2
x,-y-1/2,z

loop_
_atom_site_label
_atom_site_type_symbol
_atom_site_fract_x
_atom_site_fract_y
_atom_site_fract_z
_atom_site_occupancy
_atom_site_U_iso_or_equiv
F5 F-1 0.321 0.25 0.338 1 0.0
F2 F-1 0.29 0.096 0.029 1 0.0
U1 U+4 0.3253 0.44958 0.3468 1 0.0
F1 F-1 -0.004 0.598 0.076 1 0.0
F3 F-1 0.283 0.607 0.145 1 0.0
F4 F-1 0.562 0.08 0.199 1 0.0
K1 K+1 0.463 0.25 0.857 1 0.0
